data_2300383
loop_
_publ_author_name
'Maki, Sachiko'
'Nishibori, Eiji'
'Kawaguchi, Daisuke'
'Sakata, Makoto'
'Takata, Masaki'
'Inoue, Takashi'
'Shinohara, Hisanori'

_publ_section_title
;
 Element-selective charge density visualization of endohedral
 metallofullerenes using synchrotron X-ray multi-wavelength anomalous
 powder diffraction data
;
_journal_coeditor_code he5595
_journal_issue 3
_journal_name_full 'Journal of Applied Crystallography'
_journal_page_first 649
_journal_page_last 655
_journal_paper_doi 10.1107/S002188981300592X
_journal_volume 46
_journal_year 2013
_chemical_formula_moiety 'Y1 C82,C7 H8'
_chemical_formula_structural Y@C82,C7H8
_chemical_formula_sum 'C356 H32 Y4'
_chemical_formula_weight 4663.792
_chemical_name_common yttrium_mono_metallofullerene
_chemical_name_systematic
;
Endohedral metallofullerene
;
_space_group_IT_number 36
_symmetry_cell_setting orthorhombic
_symmetry_Int_Tables_number 36
_symmetry_space_group_name_Hall 'C 2c -2'
_symmetry_space_group_name_H-M 'C m c 21'
_cell_angle_alpha 90.0000
_cell_angle_beta 90.0000
_cell_angle_gamma 90.0000
_cell_formula_units_Z 1
_cell_length_a 11.22205(6)
_cell_length_b 34.8174(2)
_cell_length_c 11.22569(7)
_cell_measurement_temperature 300
_cell_volume 4386.13(4)
_computing_cell_refinement 'SP (Nishibori et al., 2007)'
_computing_molecular_graphics 'PyMOL (DeLano, 2002)'
_computing_structure_refinement 'SP (Nishibori et al., 2007)'
_computing_structure_solution 'GAIA (Nishibori et al., 2007)'
_diffrn_ambient_temperature 300
_diffrn_detector 'Imaging Plate'
_diffrn_detector_type 'FUJIFILM BAS-MS2040'
_diffrn_measurement_device_type 'large Debye-Scherrer camera'
_diffrn_radiation_monochromator Si(111)
_diffrn_radiation_type synchrotron
_diffrn_radiation_wavelength 0.73330
_diffrn_source synchrotron
_diffrn_source_type 'SPring-8 BL02B2'
_exptl_absorpt_coefficient_mu 0.325
_exptl_crystal_colour black
_exptl_crystal_density_diffrn 1.063
_exptl_crystal_density_method 'not measured'
_exptl_crystal_F_000 2324
_pd_char_colour black
_pd_instr_location
;
;
_pd_meas_2theta_range_inc 0.010
_pd_meas_2theta_range_max 75.080
_pd_meas_2theta_range_min 0.010
_pd_meas_number_of_points 7508
_pd_meas_scan_method step
_pd_proc_2theta_range_inc 0.010
_pd_proc_2theta_range_max 32.50
_pd_proc_2theta_range_min 3.00
_pd_proc_info_data_reduction none
_pd_proc_info_excluded_regions none
_pd_proc_ls_background_function 'split Pearson VII'
_pd_proc_ls_pref_orient_corr ' ?'
_pd_proc_ls_profile_function pseudo-Voigt
_pd_proc_ls_prof_R_factor 0.044
_pd_proc_ls_prof_wR_factor 0.015
_pd_proc_wavelength 0.73330
_pd_spec_mounting ' capillary '
_pd_spec_mount_mode transmission
_pd_spec_shape cylinder
_pd_spec_size_axial 3
_pd_spec_size_equat 0.4
_refine_ls_extinction_method none
_refine_ls_hydrogen_treatment mixed
_refine_ls_matrix_type full
_refine_ls_number_constraints 0
_refine_ls_number_parameters 272
_refine_ls_number_restraints 348
_refine_ls_structure_factor_coef Inet
_refine_ls_weighting_scheme sigma
_cod_data_source_file he5595.cif
_cod_data_source_block I
_cod_depositor_comments
;
The following automatic conversions were performed:

'_symmetry_cell_setting' value 'Orthorhombic' changed to
'orthorhombic' according to
/home/saulius/struct/CIF-dictionaries/cif_core.dic dictionary named
'cif_core.dic' version 2.3.1 from 2005-06-27.

Automatic conversion script
Id: cif_fix_values 1891 2012-01-12 08:04:46Z andrius 
;
_cod_original_cell_volume 4386.13(7)
_cod_database_code 2300383

loop_
_symmetry_equiv_pos_site_id
_symmetry_equiv_pos_as_xyz
1 x,y,z
2 -x,-y,1/2+z
3 -x,y,z
4 x,-y,1/2+z
5 1/2+x,1/2+y,z
6 1/2-x,1/2-y,1/2+z
7 1/2-x,1/2+y,z
8 1/2+x,1/2-y,1/2+z

loop_
_atom_site_aniso_label
_atom_site_aniso_U_11
_atom_site_aniso_U_22
_atom_site_aniso_U_33
_atom_site_aniso_U_23
_atom_site_aniso_U_13
_atom_site_aniso_U_12
Y1 0.3083 0.3233 0.3086 0.0734 -0.0812 0.0735
Y2 0.3083 0.3874 0.2446 0.0183 -0.1087 0.0137
C1 0.2341 0.3220 0.1571 0.0428 0.1313 -0.0320
C2 0.2345 0.2668 0.2079 0.0883 0.1085 -0.0782
C3 0.2212 0.1426 0.3152 -0.0053 0.0039 0.1276
C4 0.2268 0.2370 0.2261 -0.0891 -0.0944 -0.0888
C5 0.2205 0.1630 0.2870 0.0597 -0.0467 0.1158
C6 0.2254 0.2970 0.1599 -0.0561 -0.1199 -0.0428
C7 0.1566 0.2542 0.2692 0.0536 -0.0862 0.0991
C8 0.1617 0.3193 0.2063 -0.0046 -0.1337 -0.0055
C9 0.2310 0.2956 0.1792 -0.0705 0.1209 0.0570
C10 0.2352 0.1562 0.3167 0.0479 0.0353 -0.1283
C11 0.2284 0.2259 0.2455 -0.0895 0.0884 0.0986
C12 0.2352 0.1454 0.3272 -0.0216 -0.0155 -0.1320
C13 0.1592 0.2208 0.3007 -0.0384 0.0493 0.1224
C14 0.1640 0.2287 0.2973 -0.0466 -0.0608 -0.1202
C15 0.0762 0.2774 0.2967 -0.0101 0.0312 0.0729
C16 0.0817 0.2775 0.2983 -0.0131 -0.0375 -0.0777
C17 0.0762 0.2921 0.3002 0.0134 -0.0482 0.0649
C18 0.0791 0.3114 0.2821 -0.0048 -0.0838 -0.0134
C19 0.2022 0.2964 0.1911 0.0561 -0.1239 0.0536
C20 0.1621 0.3204 0.2082 -0.0096 0.1341 0.0114
C21 0.1647 0.2429 0.2837 0.0545 0.0770 -0.1110
C22 0.0780 0.2979 0.2684 -0.0016 0.0807 0.0044
C23 0.0806 0.2771 0.2891 0.0150 0.0472 -0.0695
C24 0.3015 0.0890 0.3154 -0.0501 0.0161 0.0762
C25 0.3200 0.0540 0.3198 -0.0072 0.0000 0.0000
C26 0.3268 0.0814 0.2993 0.0822 0.0000 0.0000
C27 0.3062 0.1381 0.2646 0.1092 -0.0366 0.0635
C28 0.2925 0.2884 0.1270 0.0879 -0.0831 0.0365
C29 0.3225 0.2143 0.1786 0.1331 -0.0354 0.0309
C30 0.3241 0.3286 0.0672 0.0343 -0.0486 0.0063
C31 0.2166 0.1258 0.1727 -0.0796 -0.0305 -0.0408
C32 0.2286 0.1458 0.1335 -0.0888 0.0000 0.0000
C33 0.2330 0.2050 0.0787 -0.0657 0.0000 0.0000
C34 0.2145 0.1131 0.1840 -0.0738 0.0272 0.0433
C35 0.2177 0.0790 0.2202 -0.0445 -0.0141 -0.0487
C36 0.2250 0.1310 0.1447 -0.0869 0.0000 0.0000
C37 0.2262 0.0525 0.2245 -0.0176 0.0000 0.0000
C38 0.2187 0.2266 0.0721 -0.0330 -0.0486 -0.0099
C39 0.2185 0.2225 0.0800 -0.0443 0.0508 0.0145
C40 0.2175 0.0958 0.2030 0.0639 0.0213 -0.0458
C41 0.2267 0.1913 0.0862 -0.0706 0.0000 0.0000
C42 0.2261 0.0621 0.2147 0.0432 0.0000 0.0000
C43 0.2214 0.2372 0.0681 0.0115 0.0531 -0.0036
C44 0.2163 0.1497 0.1480 0.0828 0.0358 -0.0355
C45 0.2289 0.2180 0.0617 0.0429 0.0000 0.0000
C46 0.2265 0.1703 0.1069 0.0820 0.0000 0.0000

loop_
_atom_site_label
_atom_site_type_symbol
_atom_site_thermal_displace_type
_atom_site_fract_x
_atom_site_fract_y
_atom_site_fract_z
_atom_site_occupancy
_atom_site_U_iso_or_equiv
_atom_site_calc_flag
_atom_site_refinement_flags
_atom_site_disorder_assembly
_atom_site_disorder_group
CSP C Uiso 0.00000 0.13787(3) 0.2545(12) 20.50000 0.0189 d G A 6
YSP Y Uiso 0.00000 0.1118(8) 0.43053(3) 0.82092 0.0669 d G B 5
Y1 Y Uani 0.11559 0.104(4) 0.3698(7) 0.04477 0.3134 d G B 4
Y2 Y Uani 0.11559 0.1316(8) 0.4088(7) 0.04477 0.3134 d G B 4
C1 C Uani 0.2211(3) 0.16117(8) -0.0436(2) 0.50000 0.2377 d G A 3
C2 C Uani 0.2182(3) 0.19620(8) 0.0059(2) 0.50000 0.2364 d G A 3
C3 C Uani 0.2171(2) 0.04280(6) 0.2450(2) 0.50000 0.2263 d G A 3
C4 C Uani 0.2155(3) 0.20464(6) 0.4739(3) 0.50000 0.2300 d G A 3
C5 C Uani 0.2124(1) 0.04996(6) 0.3675(2) 0.50000 0.2235 d G A 3
C6 C Uani 0.2132(3) 0.17079(8) 0.5373(3) 0.50000 0.2274 d G A 3
C7 C Uani 0.2822(2) 0.08112(8) 0.4112(2) 0.50000 0.2266 d G A 3
C8 C Uani 0.2825(2) 0.14064(13) 0.4936(2) 0.50000 0.2291 d G A 3
C9 C Uani 0.2225(3) 0.09648(9) -0.0195(3) 0.50000 0.2353 d G A 3
C10 C Uani 0.2180(2) 0.23356(8) 0.1731(2) 0.50000 0.2360 d G A 3
C11 C Uani 0.2214(3) 0.06558(6) 0.0547(3) 0.50000 0.2333 d G A 3
C12 C Uani 0.2173(2) 0.23644(8) 0.2907(2) 0.50000 0.2359 d G A 3
C13 C Uani 0.2806(2) 0.06710(7) 0.1665(2) 0.50000 0.2269 d G A 3
C14 C Uani 0.2797(2) 0.20790(7) 0.3637(2) 0.50000 0.2300 d G A 3
C15 C Uani 0.3358(2) 0.10248(11) 0.2081(3) 0.50000 0.2168 d G A 3
C16 C Uani 0.3339(2) 0.17619(12) 0.3117(3) 0.50000 0.2192 d G A 3
C17 C Uani 0.3424(2) 0.10709(11) 0.3294(3) 0.50000 0.2228 d G A 3
C18 C Uani 0.3417(2) 0.14372(14) 0.3811(3) 0.50000 0.2242 d G A 3
C19 C Uani 0.2444(1) 0.10157(7) 0.5102(2) 0.50000 0.2299 d G A 3
C20 C Uani 0.2823(2) 0.13090(11) 0.0158(3) 0.50000 0.2302 d G A 3
C21 C Uani 0.2799(2) 0.20274(10) 0.1177(2) 0.50000 0.2305 d G A 3
C22 C Uani 0.3322(2) 0.13531(12) 0.1330(3) 0.50000 0.2148 d G A 3
C23 C Uani 0.3310(2) 0.17248(12) 0.1847(4) 0.50000 0.2156 d G A 3
C24 C Uani 0.1108(3) 0.02784(6) 0.1819(2) 0.50000 0.2353 d G A 3
C25 C Uani 0.0000 0.02131(5) 0.24493(7) 0.25000 0.2313 d G A 3
C26 C Uani 0.0000 0.02592(4) 0.37120(8) 0.25000 0.2358 d G A 3
C27 C Uani 0.1034(1) 0.03971(6) 0.4313(1) 0.50000 0.2363 d G A 3
C28 C Uani 0.1311(1) 0.09271(5) 0.5686(2) 0.50000 0.2360 d G A 3
C29 C Uani 0.0650(1) 0.06056(2) 0.5285(1) 0.50000 0.2385 d G A 3
C30 C Uani 0.0654(1) 0.12277(2) 0.6181(1) 0.50000 0.2400 d G A 3
C31 C Uani 0.1074(3) 0.22903(7) 0.4669(2) 0.50000 0.1717 d G A 3
C32 C Uani 0.0000 0.21867(12) 0.5224(2) 0.25000 0.1693 d G A 3
C33 C Uani 0.0000 0.18512(6) 0.5968(13) 0.25000 0.1722 d G A 3
C34 C Uani 0.1106(3) 0.04255(7) 0.0681(2) 0.50000 0.1705 d G A 3
C35 C Uani 0.1070(2) 0.24795(8) 0.3527(2) 0.50000 0.1723 d G A 3
C36 C Uani 0.0000 0.05260(4) 0.0086(1) 0.25000 0.1669 d G A 3
C37 C Uani 0.0000 0.25428(13) 0.2902(2) 0.25000 0.1677 d G A 3
C38 C Uani 0.1048(1) 0.16142(7) 0.6050(3) 0.50000 0.1725 d G A 3
C39 C Uani 0.1129(3) 0.10678(7) -0.0880(2) 0.50000 0.1737 d G A 3
C40 C Uani 0.1075(2) 0.24190(8) 0.1044(2) 0.50000 0.1721 d G A 3
C41 C Uani 0.0000 0.08540(3) -0.0711(1) 0.25000 0.1681 d G A 3
C42 C Uani 0.0000 0.25148(5) 0.1621(1) 0.25000 0.1676 d G A 3
C43 C Uani 0.1127(3) 0.14593(7) -0.1036(2) 0.50000 0.1756 d G A 3
C44 C Uani 0.1079(2) 0.21831(12) 0.0030(2) 0.50000 0.1713 d G A 3
C45 C Uani 0.0000 0.16767(2) -0.1034(3) 0.25000 0.1695 d G A 3
C46 C Uani 0.0000 0.20683(26) -0.0513(6) 0.25000 0.1679 d G A 3
C52 C Uiso 0.50000 0.0708(45) 0.862(9) 0.60000 0.1512 d G C 1
C53 C Uiso 0.50000 0.0330(44) 0.868(9) 0.60000 0.1512 d G C 1
C54 C Uiso 0.50000 0.0106(4) 0.762(10) 1.00000 0.1512 d G C 1
C55 C Uiso 0.50000 0.0284(39) 0.653(10) 0.60000 0.1512 d G C 1
C56 C Uiso 0.50000 0.0661(46) 0.647(9) 0.60000 0.1512 d G C 1
C57 C Uiso 0.50000 0.0885(5) 0.754(15) 1.00000 0.1512 d G C 1
C58 C Uiso 0.50000 0.1281(4) 0.747(6) 1.00000 0.1512 d G C 1
H9 H Uiso 0.50000 0.0883(45) 0.945(9) 0.60000 0.1512 d G C 1
H10 H Uiso 0.50000 0.0185(44) 0.957(9) 0.60000 0.1512 d G C 1
H11 H Uiso 0.50000 -0.0214(4) 0.768(10) 1.00000 0.1512 d G C 1
H12 H Uiso 0.50000 0.0108(39) 0.570(10) 0.60000 0.1512 d G C 1
H13 H Uiso 0.50000 0.0805(46) 0.558(9) 0.60000 0.1512 d G C 1
H14 H Uiso 0.42(1) 0.1394(4) 0.791(6) 0.30000 0.1512 d G C 1
H15 H Uiso 0.50000 0.1369(4) 0.654(6) 0.60000 0.1512 d G C 1
H16 H Uiso 0.58(1) 0.1394(4) 0.791(6) 0.30000 0.1512 d G C 1
C67 C Uiso 0.392(4) 0.0685(12) 0.756(20) 0.40000 0.1512 d G C 2
C68 C Uiso 0.392(4) 0.0306(12) 0.758(14) 0.40000 0.1512 d G C 2
H24 H Uiso 0.306(4) 0.0845(12) 0.753(20) 0.40000 0.1512 d G C 2
H25 H Uiso 0.306(4) 0.0146(12) 0.761(14) 0.40000 0.1512 d G C 2
H29 H Uiso 0.45(1) 0.1371(4) 0.666(6) 0.20000 0.1512 d G C 2
H30 H Uiso 0.59(1) 0.1385(4) 0.745(6) 0.20000 0.1512 d G C 2
H31 H Uiso 0.45(1) 0.1400(4) 0.825(6) 0.20000 0.1512 d G C 2

loop_
_atom_type_symbol
_atom_type_description
_atom_type_scat_dispersion_real
_atom_type_scat_dispersion_imag
_atom_type_scat_source
C C 0.0064 0.0035 'International Tables Vol C Tables 4.2.6.8 and 6.1.1.4'
Y Y -1.1532 0.9356 'International Tables Vol C Tables 4.2.6.8 and 6.1.1.4'
H H 0.000 0.000 'International Tables Vol C Tables 4.2.6.8 and 6.1.1.4'

loop_
_geom_angle_atom_site_label_1
_geom_angle_atom_site_label_2
_geom_angle_atom_site_label_3
_geom_angle
_geom_angle_site_symmetry_1
_geom_angle_site_symmetry_3
_geom_angle_publ_flag
C2 C1 C20 119.41 . . no
C2 C1 C43 119.48 . . no
C20 C1 C43 110.02 . . no
C1 C2 C21 119.31 . . no
C1 C2 C44 119.45 . . no
C21 C2 C44 109.97 . . no
C5 C3 C13 121.67 . . no
C5 C3 C24 120.15 . . no
C13 C3 C24 108.54 . . no
C6 C4 C14 121.48 . . no
C6 C4 C31 120.14 . . no
C14 C4 C31 108.63 . . no
C3 C5 C7 116.96 . . no
C3 C5 C27 118.02 . . no
C7 C5 C27 118.50 . . no
C4 C6 C8 116.85 . . no
C4 C6 C38 118.19 . . no
C8 C6 C38 118.40 . . no
C5 C7 C17 120.73 . . no
C5 C7 C19 119.91 . . no
C17 C7 C19 109.20 . . no
C6 C8 C18 120.84 . . no
C6 C8 C19 120.02 . . no
C18 C8 C19 108.86 . . no
C11 C9 C20 119.83 . . no
C11 C9 C39 119.82 . . no
C20 C9 C39 109.14 . . no
C12 C10 C21 119.75 . . no
C12 C10 C40 119.79 . . no
C21 C10 C40 109.12 . . no
C9 C11 C13 120.46 . . no
C9 C11 C34 119.72 . . no
C13 C11 C34 108.76 . . no
C10 C12 C14 120.21 . . no
C10 C12 C35 119.73 . . no
C14 C12 C35 108.73 . . no
C3 C13 C11 107.01 . . no
C3 C13 C15 121.38 . . no
C11 C13 C15 120.92 . . no
C4 C14 C12 107.18 . . no
C4 C14 C16 121.25 . . no
C12 C14 C16 120.86 . . no
C13 C15 C17 116.10 . . no
C13 C15 C22 118.57 . . no
C17 C15 C22 119.73 . . no
C14 C16 C18 116.30 . . no
C14 C16 C23 118.69 . . no
C18 C16 C23 119.42 . . no
C7 C17 C15 121.88 . . no
C7 C17 C18 107.55 . . no
C15 C17 C18 121.12 . . no
C8 C18 C16 122.13 . . no
C8 C18 C17 107.45 . . no
C16 C18 C17 120.91 . . no
C7 C19 C8 106.92 . . no
C7 C19 C28 121.11 . . no
C8 C19 C28 121.05 . . no
C1 C20 C9 105.32 . . no
C1 C20 C22 122.50 . . no
C9 C20 C22 121.73 . . no
C2 C21 C10 105.28 . . no
C2 C21 C23 122.40 . . no
C10 C21 C23 121.82 . . no
C15 C22 C20 117.90 . . no
C15 C22 C23 119.44 . . no
C20 C22 C23 117.91 . . no
C16 C23 C21 118.10 . . no
C16 C23 C22 119.31 . . no
C21 C23 C22 117.74 . . no
C3 C24 C34 108.31 . . no
C5 C27 C29 121.36 . . no
C19 C28 C29 118.64 . . no
C19 C28 C30 118.64 . . no
C29 C28 C30 116.27 . . no
C27 C29 C28 120.24 . . no
C27 C29 C29 108.20 . 3_555 no
C28 C29 C29 121.58 . 3_555 no
C28 C30 C38 120.23 . . no
C28 C30 C30 121.89 . 3_555 no
C30 C30 C38 108.09 3_555 . no
C4 C31 C35 108.14 . . no
C11 C34 C24 107.05 . . no
C12 C35 C31 107.03 . . no
C6 C38 C30 121.31 . . no
C9 C39 C43 107.76 . . no
C10 C40 C44 107.65 . . no
C1 C43 C39 107.13 . . no
C2 C44 C40 107.07 . . no
C53 C52 C57 119.60 . . no
C52 C53 C54 120.33 . . no
C53 C54 C55 120.42 . . no
C68 C54 C68 120.14 . 3_655 no
C54 C55 C56 119.25 . . no
C55 C56 C57 120.20 . . no
C52 C57 C56 120.20 . . no
C52 C57 C58 119.94 . . no
C56 C57 C58 119.85 . . no
C58 C57 C67 119.97 . . no
C58 C57 C67 119.97 . 3_655 no
C67 C57 C67 120.01 . 3_655 no
C57 C67 C68 119.78 . . no
C54 C68 C67 119.82 . . no
C53 C52 H9 120.00 . . no
C57 C52 H9 121.00 . . no
C52 C53 H10 119.00 . . no
C54 C53 H10 121.00 . . no
C53 C54 H11 120.00 . . no
C55 C54 H11 120.00 . . no
C68 C54 H11 120.00 . . no
C68 C54 H11 120.00 3_655 . no
C54 C55 H12 121.00 . . no
C56 C55 H12 120.00 . . no
C55 C56 H13 121.00 . . no
C57 C56 H13 119.00 . . no
C57 C58 H15 110.00 . . no
C57 C58 H14 109.00 . . no
C57 C58 H16 109.00 . . no
C57 C58 H29 109.00 . . no
C57 C58 H30 110.00 . . no
C57 C58 H31 109.00 . . no
C57 C58 H29 109.00 . 3_655 no
C57 C58 H30 110.00 . 3_655 no
C57 C58 H31 109.00 . 3_655 no
H14 C58 H16 110.00 . . no
H29 C58 H30 111.00 . . no
H29 C58 H31 106.00 . . no
H29 C58 H29 61.00 . 3_655 no
H29 C58 H30 54.00 . 3_655 no
H29 C58 H31 142.00 . 3_655 no
H30 C58 H31 111.00 . . no
H29 C58 H30 54.00 3_655 . no
H30 C58 H30 140.00 . 3_655 no
H30 C58 H31 55.00 . 3_655 no
H29 C58 H31 142.00 3_655 . no
H30 C58 H31 55.00 3_655 . no
H31 C58 H31 60.00 . 3_655 no
H29 C58 H30 111.00 3_655 3_655 no
H29 C58 H31 106.00 3_655 3_655 no
H30 C58 H31 111.00 3_655 3_655 no
C57 C67 H24 120.00 . . no
C68 C67 H24 120.00 . . no
C54 C68 H25 120.00 . . no
C67 C68 H25 120.00 . . no

loop_
_geom_bond_atom_site_label_1
_geom_bond_atom_site_label_2
_geom_bond_distance
_geom_bond_site_symmetry_2
_geom_bond_publ_flag
C1 C20 1.4237 . no
C1 C43 1.4883 . no
C1 C2 1.3407 . no
C2 C44 1.4580 . no
C2 C21 1.4513 . no
C3 C24 1.4819 . no
C3 C13 1.4143 . no
C3 C5 1.3986 . no
C4 C31 1.4829 . no
C4 C6 1.3770 . no
C4 C14 1.4361 . no
C5 C7 1.4252 . no
C5 C27 1.4617 . no
C6 C38 1.4710 . no
C6 C8 1.3955 . no
C7 C19 1.3864 . no
C7 C17 1.4551 . no
C8 C18 1.4310 . no
C8 C19 1.4381 . no
C9 C39 1.4942 . no
C9 C20 1.4295 . no
C9 C11 1.3607 . no
C10 C21 1.4215 . no
C10 C12 1.3240 . no
C10 C40 1.4889 . no
C11 C13 1.4210 . no
C11 C34 1.4872 . no
C12 C14 1.4661 . no
C12 C35 1.4755 . no
C13 C15 1.4558 . no
C14 C16 1.3891 . no
C15 C22 1.4209 . no
C15 C17 1.3731 . no
C16 C18 1.3757 . no
C16 C23 1.4319 . no
C17 C18 1.4012 . no
C19 C28 1.4634 . no
C20 C22 1.4381 . no
C21 C23 1.4158 . no
C22 C23 1.4184 . no
C24 C34 1.3763 . no
C24 C25 1.4486 . no
C25 C26 1.4265 . no
C26 C27 1.4255 . no
C26 C27 1.4255 3_555 no
C27 C29 1.3796 . no
C28 C29 1.4163 . no
C28 C30 1.3956 . no
C29 C29 1.4589 3_555 no
C30 C30 1.4678 3_555 no
C30 C38 1.4241 . no
C31 C32 1.4039 . no
C31 C35 1.4413 . no
C32 C33 1.4360 . no
C33 C38 1.4396 . no
C33 C38 1.4396 3_555 no
C34 C36 1.4523 . no
C35 C37 1.4081 . no
C36 C41 1.4507 . no
C37 C42 1.4413 . no
C39 C41 1.4817 . no
C39 C43 1.3743 . no
C40 C44 1.4037 . no
C40 C42 1.4093 . no
C43 C45 1.4739 . no
C44 C46 1.4136 . no
C45 C46 1.4826 . no
C52 C53 1.3248 . no
C52 C57 1.3569 . no
C53 C54 1.4227 . no
C54 C55 1.3654 . no
C54 C68 1.3985 . no
C54 C68 1.3985 3_655 no
C55 C56 1.3248 . no
C56 C57 1.4340 . no
C57 C58 1.3810 . no
C57 C67 1.3994 . no
C57 C67 1.3994 3_655 no
C67 C68 1.3198 . no
C52 H9 1.1000 . no
C53 H10 1.1100 . no
C54 H11 1.1200 . no
C55 H12 1.1100 . no
C56 H13 1.1300 . no
C58 H15 1.0900 . no
C58 H14 1.1000 . no
C58 H16 1.1000 . no
C58 H29 1.1100 . no
C58 H30 1.0700 . no
C58 H31 1.1200 . no
C58 H29 1.1100 3_655 no
C58 H30 1.0700 3_655 no
C58 H31 1.1200 3_655 no
C67 H24 1.1200 . no
C68 H25 1.1100 . no
